data_7105879
loop_
_publ_author_name
'Yabing He'
'Zheng Bian'
'Chuanqing Kang'
'Lianxun Gao'

_publ_section_title
;
 Self-discriminating and hierarchical assembly of racemic
 binaphthyl-bisbipyridines and silver ions: from metallocycles to gel
 nanofibers
;
_journal_name_full Chem.Commun.
_journal_page_first 1589
_journal_paper_doi 10.1039/c0cc03192e
_journal_volume 47
_journal_year 2011
_chemical_formula_moiety 'C44 H34 N4 O4'
_chemical_formula_sum 'C44 H34 N4 O4'
_chemical_formula_weight 682.75
_chemical_melting_point ?
_chemical_name_systematic
;
?
;
_space_group_IT_number 14
_symmetry_cell_setting monoclinic
_symmetry_space_group_name_Hall '-P 2ybc'
_symmetry_space_group_name_H-M 'P 1 21/c 1'
_atom_sites_solution_hydrogens geom
_atom_sites_solution_primary direct
_atom_sites_solution_secondary difmap
_audit_creation_method SHELXL-97
_cell_angle_alpha 90.00
_cell_angle_beta 99.2200(10)
_cell_angle_gamma 90.00
_cell_formula_units_Z 4
_cell_length_a 21.4815(13)
_cell_length_b 12.1504(7)
_cell_length_c 13.4906(8)
_cell_measurement_reflns_used 6900
_cell_measurement_temperature 185(2)
_cell_measurement_theta_max 26.10
_cell_measurement_theta_min 0.96
_cell_volume 3475.7(4)
_computing_cell_refinement 'Bruker SMART'
_computing_data_collection 'Bruker SMART'
_computing_data_reduction 'Bruker SAINT'
_computing_molecular_graphics SHELXP-97
_computing_publication_material SHELXTL
_computing_structure_refinement 'SHELXL-97 (Sheldrick, 1997)'
_computing_structure_solution 'SHELXS-97 (Sheldrick, 1990)'
_diffrn_ambient_temperature 185(2)
_diffrn_detector_area_resol_mean 9.00cm
_diffrn_measured_fraction_theta_full 0.997
_diffrn_measured_fraction_theta_max 0.997
_diffrn_measurement_device_type 'CCD area detector'
_diffrn_measurement_method 'phi and omega scans'
_diffrn_radiation_monochromator graphite
_diffrn_radiation_source 'fine-focus sealed tube'
_diffrn_radiation_type MoK\a
_diffrn_radiation_wavelength 0.71073
_diffrn_reflns_av_R_equivalents 0.0571
_diffrn_reflns_av_sigmaI/netI 0.0686
_diffrn_reflns_limit_h_max 26
_diffrn_reflns_limit_h_min -20
_diffrn_reflns_limit_k_max 12
_diffrn_reflns_limit_k_min -15
_diffrn_reflns_limit_l_max 16
_diffrn_reflns_limit_l_min -16
_diffrn_reflns_number 19104
_diffrn_reflns_theta_full 26.10
_diffrn_reflns_theta_max 26.10
_diffrn_reflns_theta_min 0.96
_diffrn_standards_decay_% none
_diffrn_standards_interval_count none
_diffrn_standards_interval_time none
_diffrn_standards_number none
_exptl_absorpt_coefficient_mu 0.085
_exptl_absorpt_correction_T_max 0.978
_exptl_absorpt_correction_T_min 0.970
_exptl_absorpt_correction_type empirical
_exptl_absorpt_process_details SADABS
_exptl_crystal_colour colorless
_exptl_crystal_density_diffrn 1.305
_exptl_crystal_density_meas ?
_exptl_crystal_density_method 'not measured'
_exptl_crystal_description block
_exptl_crystal_F_000 1432
_exptl_crystal_size_max 0.30
_exptl_crystal_size_mid 0.25
_exptl_crystal_size_min 0.21
_refine_diff_density_max 0.205
_refine_diff_density_min -0.216
_refine_diff_density_rms 0.043
_refine_ls_extinction_method none
_refine_ls_goodness_of_fit_ref 0.993
_refine_ls_hydrogen_treatment geom
_refine_ls_matrix_type full
_refine_ls_number_parameters 469
_refine_ls_number_reflns 6900
_refine_ls_number_restraints 0
_refine_ls_restrained_S_all 0.993
_refine_ls_R_factor_all 0.0987
_refine_ls_R_factor_gt 0.0458
_refine_ls_shift/su_max 0.000
_refine_ls_shift/su_mean 0.000
_refine_ls_structure_factor_coef Fsqd
_refine_ls_weighting_details 'calc w=1/[\s^2^(Fo^2^)+(0.0464P)^2^+0.6167P] where P=(Fo^2^+2Fc^2^)/3'
_refine_ls_weighting_scheme calc
_refine_ls_wR_factor_gt 0.0928
_refine_ls_wR_factor_ref 0.1201
_reflns_number_gt 4115
_reflns_number_total 6900
_reflns_threshold_expression >2sigma(I)
_cod_data_source_file C0CC03192E.TXT
_cod_data_source_block (rac)-1
_cod_depositor_comments
;
The following automatic conversions were performed:

'_chemical_melting_point' value 'not measured' was changed to '?' -
the value is undefined or not given.

Automatic conversion script
Id: cif_fix_values 1569 2011-02-09 13:29:24Z adriana 

The following automatic conversions were performed:

'_exptl_crystal_density_meas' value 'none' was changed to '?' - the
value is perceived as not measured.

Automatic conversion script
Id: cif_fix_values 3008 2015-01-20 13:52:24Z robertas 
;
_cod_original_sg_symbol_H-M P2(1)/c
_cod_database_code 7105879

loop_
_symmetry_equiv_pos_as_xyz
'x, y, z'
'-x, y+1/2, -z+1/2'
'-x, -y, -z'
'x, -y-1/2, z-1/2'

loop_
_atom_site_label
_atom_site_type_symbol
_atom_site_fract_x
_atom_site_fract_y
_atom_site_fract_z
_atom_site_U_iso_or_equiv
_atom_site_adp_type
_atom_site_occupancy
_atom_site_symmetry_multiplicity
_atom_site_calc_flag
_atom_site_refinement_flags
_atom_site_disorder_assembly
_atom_site_disorder_group
C1 C 0.25212(10) 0.04512(16) 0.18824(15) 0.0238(5) Uani 1 1 d . . .
C2 C 0.33922(11) -0.01990(18) 0.10192(17) 0.0308(5) Uani 1 1 d . . .
H2A H 0.3488 -0.0770 0.1500 0.037 Uiso 1 1 calc R . .
C3 C 0.37450(11) -0.00804(19) 0.02786(18) 0.0363(6) Uani 1 1 d . . .
H3A H 0.4094 -0.0556 0.0259 0.044 Uiso 1 1 calc R . .
C4 C 0.36028(12) 0.0736(2) -0.04600(18) 0.0404(6) Uani 1 1 d . . .
H4A H 0.3850 0.0801 -0.0982 0.048 Uiso 1 1 calc R . .
C5 C 0.31111(11) 0.14329(19) -0.04275(17) 0.0346(6) Uani 1 1 d . . .
H5A H 0.3013 0.1978 -0.0934 0.041 Uiso 1 1 calc R . .
C6 C 0.22540(10) 0.21008(18) 0.04383(16) 0.0301(5) Uani 1 1 d . . .
H6A H 0.2150 0.2647 -0.0065 0.036 Uiso 1 1 calc R . .
C7 C 0.19233(10) 0.20679(17) 0.12192(16) 0.0274(5) Uani 1 1 d . . .
C8 C 0.20674(10) 0.12213(17) 0.19516(16) 0.0256(5) Uani 1 1 d . . .
C9 C 0.28818(10) 0.05192(17) 0.10841(16) 0.0263(5) Uani 1 1 d . . .
C10 C 0.27446(10) 0.13558(17) 0.03494(16) 0.0287(5) Uani 1 1 d . . .
C11 C 0.11064(10) 0.08281(19) 0.25390(19) 0.0365(6) Uani 1 1 d . . .
H11A H 0.0885 0.1023 0.3105 0.044 Uiso 1 1 calc R . .
H11B H 0.0896 0.1223 0.1935 0.044 Uiso 1 1 calc R . .
C12 C 0.11574(14) -0.0917(2) 0.3278(2) 0.0650(9) Uani 1 1 d . . .
H12A H 0.1122 -0.1703 0.3116 0.097 Uiso 1 1 calc R . .
H12B H 0.0842 -0.0717 0.3696 0.097 Uiso 1 1 calc R . .
H12C H 0.1580 -0.0762 0.3644 0.097 Uiso 1 1 calc R . .
C13 C 0.14173(10) 0.28944(17) 0.12620(17) 0.0286(5) Uani 1 1 d . . .
C14 C 0.10059(11) 0.31531(19) 0.03854(17) 0.0361(6) Uani 1 1 d . . .
H14A H 0.1032 0.2778 -0.0224 0.043 Uiso 1 1 calc R . .
C15 C 0.05597(11) 0.3963(2) 0.04189(18) 0.0400(6) Uani 1 1 d . . .
H15A H 0.0289 0.4139 -0.0188 0.048 Uiso 1 1 calc R . .
C16 C 0.08678(10) 0.42442(18) 0.20946(17) 0.0309(5) Uani 1 1 d . . .
C17 C 0.13370(10) 0.34498(17) 0.21296(17) 0.0304(5) Uani 1 1 d . . .
H17A H 0.1602 0.3289 0.2746 0.036 Uiso 1 1 calc R . .
C18 C 0.07827(10) 0.48684(18) 0.30086(18) 0.0334(6) Uani 1 1 d . . .
C19 C 0.05004(11) 0.58979(19) 0.2947(2) 0.0413(6) Uani 1 1 d . . .
H19A H 0.0355 0.6222 0.2311 0.050 Uiso 1 1 calc R . .
C20 C 0.04328(11) 0.6444(2) 0.3816(2) 0.0456(7) Uani 1 1 d . . .
H20A H 0.0239 0.7148 0.3788 0.055 Uiso 1 1 calc R . .
C21 C 0.06483(12) 0.5960(2) 0.4723(2) 0.0516(7) Uani 1 1 d . . .
H21A H 0.0605 0.6313 0.5337 0.062 Uiso 1 1 calc R . .
C22 C 0.09283(14) 0.4948(2) 0.4713(2) 0.0584(8) Uani 1 1 d . . .
H22A H 0.1083 0.4617 0.5343 0.070 Uiso 1 1 calc R . .
C23 C 0.26390(9) -0.04629(16) 0.26254(16) 0.0240(5) Uani 1 1 d . . .
C24 C 0.21012(10) -0.18048(18) 0.13771(17) 0.0312(5) Uani 1 1 d . . .
H24A H 0.2021 -0.1240 0.0886 0.037 Uiso 1 1 calc R . .
C25 C 0.19006(11) -0.28510(19) 0.11396(18) 0.0384(6) Uani 1 1 d . . .
H25A H 0.1682 -0.3006 0.0485 0.046 Uiso 1 1 calc R . .
C26 C 0.20128(11) -0.36976(19) 0.18473(19) 0.0392(6) Uani 1 1 d . . .
H26A H 0.1874 -0.4424 0.1671 0.047 Uiso 1 1 calc R . .
C27 C 0.23200(11) -0.34820(18) 0.27848(19) 0.0359(6) Uani 1 1 d . . .
H27A H 0.2391 -0.4060 0.3264 0.043 Uiso 1 1 calc R . .
C28 C 0.28402(10) -0.21621(17) 0.40395(16) 0.0297(5) Uani 1 1 d . . .
H28A H 0.2909 -0.2736 0.4523 0.036 Uiso 1 1 calc R . .
C29 C 0.30389(10) -0.11176(17) 0.43176(16) 0.0262(5) Uani 1 1 d . . .
C30 C 0.29461(10) -0.02745(16) 0.35750(16) 0.0248(5) Uani 1 1 d . . .
C31 C 0.24256(10) -0.15516(17) 0.23401(16) 0.0261(5) Uani 1 1 d . . .
C32 C 0.25365(10) -0.24104(17) 0.30597(16) 0.0270(5) Uani 1 1 d . . .
C33 C 0.38230(10) 0.09023(19) 0.39755(18) 0.0344(6) Uani 1 1 d . . .
H33A H 0.3943 0.1570 0.4381 0.041 Uiso 1 1 calc R . .
H33B H 0.4018 0.0261 0.4359 0.041 Uiso 1 1 calc R . .
C34 C 0.39225(12) 0.20034(19) 0.25876(19) 0.0432(6) Uani 1 1 d . . .
H34A H 0.4099 0.2006 0.1961 0.065 Uiso 1 1 calc R . .
H34B H 0.4110 0.2604 0.3021 0.065 Uiso 1 1 calc R . .
H34C H 0.3465 0.2105 0.2436 0.065 Uiso 1 1 calc R . .
C35 C 0.33156(10) -0.08850(17) 0.53760(16) 0.0281(5) Uani 1 1 d . . .
C36 C 0.31705(11) 0.00518(18) 0.58846(17) 0.0326(6) Uani 1 1 d . . .
H36A H 0.2899 0.0599 0.5548 0.039 Uiso 1 1 calc R . .
C37 C 0.34228(11) 0.01769(19) 0.68772(18) 0.0375(6) Uani 1 1 d . . .
H37A H 0.3319 0.0828 0.7206 0.045 Uiso 1 1 calc R . .
C38 C 0.39419(10) -0.14574(18) 0.69319(17) 0.0292(5) Uani 1 1 d . . .
C39 C 0.37135(10) -0.16458(18) 0.59293(16) 0.0293(5) Uani 1 1 d . . .
H39A H 0.3829 -0.2298 0.5616 0.035 Uiso 1 1 calc R . .
C40 C 0.43460(10) -0.22836(19) 0.75454(17) 0.0311(5) Uani 1 1 d . . .
C41 C 0.44911(12) -0.2186(2) 0.85736(19) 0.0467(7) Uani 1 1 d . . .
H41A H 0.4352 -0.1566 0.8907 0.056 Uiso 1 1 calc R . .
C42 C 0.48426(12) -0.3006(2) 0.9116(2) 0.0525(8) Uani 1 1 d . . .
H42A H 0.4946 -0.2960 0.9826 0.063 Uiso 1 1 calc R . .
C43 C 0.50379(11) -0.3881(2) 0.8612(2) 0.0452(7) Uani 1 1 d . . .
H43A H 0.5281 -0.4453 0.8964 0.054 Uiso 1 1 calc R . .
C44 C 0.48757(11) -0.3918(2) 0.7589(2) 0.0405(6) Uani 1 1 d . . .
H44A H 0.5011 -0.4534 0.7245 0.049 Uiso 1 1 calc R . .
O1 O 0.17460(7) 0.11853(11) 0.27660(11) 0.0298(4) Uani 1 1 d . . .
O2 O 0.10535(8) -0.02894(13) 0.23693(14) 0.0470(5) Uani 1 1 d . . .
O3 O 0.31543(6) 0.07853(11) 0.38322(11) 0.0273(4) Uani 1 1 d . . .
O4 O 0.40597(7) 0.09802(12) 0.30884(13) 0.0402(4) Uani 1 1 d . . .
N1 N 0.04822(9) 0.45143(15) 0.12454(15) 0.0360(5) Uani 1 1 d . . .
N2 N 0.10000(10) 0.43905(17) 0.38871(16) 0.0476(6) Uani 1 1 d . . .
N3 N 0.38021(9) -0.05461(15) 0.74150(14) 0.0352(5) Uani 1 1 d . . .
N4 N 0.45380(9) -0.31392(15) 0.70441(15) 0.0365(5) Uani 1 1 d . . .

loop_
_atom_site_aniso_label
_atom_site_aniso_U_11
_atom_site_aniso_U_22
_atom_site_aniso_U_33
_atom_site_aniso_U_23
_atom_site_aniso_U_13
_atom_site_aniso_U_12
C1 0.0260(12) 0.0208(11) 0.0226(12) 0.0009(9) -0.0020(9) -0.0004(9)
C2 0.0372(13) 0.0263(13) 0.0292(13) 0.0014(10) 0.0060(11) 0.0011(10)
C3 0.0420(15) 0.0335(14) 0.0354(15) -0.0022(11) 0.0125(12) 0.0085(11)
C4 0.0496(16) 0.0431(15) 0.0321(14) 0.0035(12) 0.0174(12) 0.0043(13)
C5 0.0460(15) 0.0333(14) 0.0248(13) 0.0064(11) 0.0069(11) 0.0002(11)
C6 0.0349(13) 0.0256(12) 0.0283(13) 0.0086(10) 0.0002(10) 0.0020(10)
C7 0.0294(12) 0.0236(12) 0.0279(13) 0.0042(10) 0.0001(10) 0.0019(10)
C8 0.0273(12) 0.0251(12) 0.0237(12) 0.0013(10) 0.0018(9) -0.0004(9)
C9 0.0286(12) 0.0229(12) 0.0263(12) -0.0010(10) 0.0013(10) -0.0011(9)
C10 0.0329(13) 0.0267(12) 0.0258(13) 0.0027(10) 0.0025(10) -0.0014(10)
C11 0.0322(13) 0.0342(14) 0.0444(16) 0.0071(12) 0.0103(11) 0.0044(11)
C12 0.0622(19) 0.0397(17) 0.103(3) 0.0305(17) 0.0436(18) 0.0090(14)
C13 0.0283(12) 0.0244(12) 0.0325(14) 0.0083(10) 0.0032(10) 0.0032(10)
C14 0.0420(14) 0.0356(14) 0.0294(14) 0.0056(11) 0.0015(11) 0.0098(11)
C15 0.0396(14) 0.0460(16) 0.0317(15) 0.0106(12) -0.0020(11) 0.0132(12)
C16 0.0299(12) 0.0270(13) 0.0348(14) 0.0050(11) 0.0024(10) 0.0009(10)
C17 0.0296(12) 0.0267(13) 0.0336(14) 0.0067(11) 0.0008(10) 0.0025(10)
C18 0.0266(12) 0.0308(13) 0.0419(15) 0.0004(11) 0.0031(11) 0.0019(10)
C19 0.0380(14) 0.0357(14) 0.0496(17) 0.0005(13) 0.0047(12) 0.0050(12)
C20 0.0369(15) 0.0376(15) 0.062(2) -0.0110(14) 0.0082(13) 0.0027(12)
C21 0.0474(16) 0.0560(19) 0.0500(19) -0.0180(15) 0.0034(14) 0.0032(14)
C22 0.074(2) 0.060(2) 0.0377(17) -0.0046(15) -0.0019(15) 0.0163(16)
C23 0.0228(11) 0.0224(12) 0.0270(12) 0.0027(9) 0.0048(9) 0.0027(9)
C24 0.0350(13) 0.0303(13) 0.0269(13) 0.0005(10) 0.0012(10) -0.0002(10)
C25 0.0423(15) 0.0377(15) 0.0343(14) -0.0080(12) 0.0029(11) -0.0052(12)
C26 0.0436(15) 0.0248(13) 0.0501(17) -0.0048(12) 0.0101(13) -0.0065(11)
C27 0.0422(14) 0.0230(13) 0.0428(16) 0.0037(11) 0.0075(12) -0.0022(11)
C28 0.0345(13) 0.0222(12) 0.0317(14) 0.0086(10) 0.0029(10) 0.0049(10)
C29 0.0264(12) 0.0255(12) 0.0259(12) 0.0042(10) 0.0017(9) 0.0032(9)
C30 0.0248(12) 0.0184(11) 0.0312(13) 0.0004(9) 0.0042(10) 0.0003(9)
C31 0.0259(12) 0.0233(12) 0.0289(13) 0.0007(10) 0.0040(10) 0.0030(9)
C32 0.0284(12) 0.0218(12) 0.0311(13) 0.0013(10) 0.0052(10) 0.0019(9)
C33 0.0300(13) 0.0302(13) 0.0408(15) 0.0031(11) -0.0012(11) -0.0031(10)
C34 0.0506(16) 0.0305(14) 0.0518(17) 0.0040(12) 0.0177(13) -0.0080(12)
C35 0.0308(12) 0.0267(13) 0.0264(12) 0.0042(10) 0.0033(10) -0.0018(10)
C36 0.0378(13) 0.0257(13) 0.0331(14) 0.0048(10) 0.0021(11) 0.0055(10)
C37 0.0457(15) 0.0296(14) 0.0358(15) -0.0023(11) 0.0023(12) 0.0030(11)
C38 0.0296(12) 0.0293(13) 0.0274(13) 0.0047(10) 0.0008(10) -0.0048(10)
C39 0.0334(13) 0.0254(12) 0.0284(13) 0.0037(10) 0.0030(10) -0.0003(10)
C40 0.0251(12) 0.0368(14) 0.0297(13) 0.0066(11) -0.0010(10) -0.0044(10)
C41 0.0428(15) 0.0632(18) 0.0332(15) 0.0054(13) 0.0031(12) 0.0129(14)
C42 0.0422(16) 0.081(2) 0.0325(15) 0.0180(15) 0.0016(12) 0.0089(15)
C43 0.0318(14) 0.0520(17) 0.0489(17) 0.0222(14) -0.0021(12) 0.0004(12)
C44 0.0339(14) 0.0336(14) 0.0491(17) 0.0096(12) -0.0079(12) -0.0013(11)
O1 0.0293(8) 0.0307(9) 0.0296(9) 0.0063(7) 0.0053(7) 0.0045(7)
O2 0.0421(11) 0.0348(10) 0.0665(13) 0.0009(9) 0.0163(9) -0.0025(8)
O3 0.0278(8) 0.0217(8) 0.0305(9) 0.0018(7) -0.0007(7) -0.0007(6)
O4 0.0400(10) 0.0300(9) 0.0534(11) 0.0031(8) 0.0158(8) 0.0000(7)
N1 0.0366(12) 0.0360(12) 0.0340(12) 0.0083(10) 0.0015(9) 0.0104(9)
N2 0.0603(15) 0.0455(13) 0.0347(13) -0.0026(11) 0.0003(11) 0.0143(11)
N3 0.0382(11) 0.0340(12) 0.0309(11) -0.0010(9) -0.0021(9) -0.0012(9)
N4 0.0367(12) 0.0274(11) 0.0408(12) 0.0040(10) -0.0083(9) -0.0023(9)

loop_
_atom_type_symbol
_atom_type_description
_atom_type_scat_dispersion_real
_atom_type_scat_dispersion_imag
_atom_type_scat_source
C C 0.0033 0.0016 'International Tables Vol C Tables 4.2.6.8 and 6.1.1.4'
H H 0.0000 0.0000 'International Tables Vol C Tables 4.2.6.8 and 6.1.1.4'
N N 0.0061 0.0033 'International Tables Vol C Tables 4.2.6.8 and 6.1.1.4'
O O 0.0106 0.0060 'International Tables Vol C Tables 4.2.6.8 and 6.1.1.4'

loop_
_geom_angle_atom_site_label_1
_geom_angle_atom_site_label_2
_geom_angle_atom_site_label_3
_geom_angle
_geom_angle_site_symmetry_1
_geom_angle_site_symmetry_3
_geom_angle_publ_flag
C8 C1 C9 119.48(19) . . ?
C8 C1 C23 120.7(2) . . ?
C9 C1 C23 119.80(18) . . ?
C3 C2 C9 120.7(2) . . ?
C2 C3 C4 121.0(2) . . ?
C5 C4 C3 119.9(2) . . ?
C4 C5 C10 120.7(2) . . ?
C7 C6 C10 122.5(2) . . ?
C6 C7 C8 118.4(2) . . ?
C6 C7 C13 119.01(19) . . ?
C8 C7 C13 122.6(2) . . ?
C1 C8 O1 118.91(18) . . ?
C1 C8 C7 121.7(2) . . ?
O1 C8 C7 119.39(18) . . ?
C2 C9 C10 118.4(2) . . ?
C2 C9 C1 122.07(19) . . ?
C10 C9 C1 119.50(19) . . ?
C6 C10 C5 122.3(2) . . ?
C6 C10 C9 118.4(2) . . ?
C5 C10 C9 119.3(2) . . ?
O2 C11 O1 112.72(18) . . ?
C17 C13 C14 117.3(2) . . ?
C17 C13 C7 123.52(19) . . ?
C14 C13 C7 119.1(2) . . ?
C15 C14 C13 118.8(2) . . ?
N1 C15 C14 124.5(2) . . ?
N1 C16 C17 122.9(2) . . ?
N1 C16 C18 116.3(2) . . ?
C17 C16 C18 120.8(2) . . ?
C13 C17 C16 119.8(2) . . ?
N2 C18 C19 122.2(2) . . ?
N2 C18 C16 116.3(2) . . ?
C19 C18 C16 121.5(2) . . ?
C20 C19 C18 119.2(2) . . ?
C21 C20 C19 119.2(2) . . ?
C20 C21 C22 117.6(3) . . ?
N2 C22 C21 125.0(3) . . ?
C30 C23 C31 119.57(19) . . ?
C30 C23 C1 120.75(18) . . ?
C31 C23 C1 119.68(18) . . ?
C25 C24 C31 120.8(2) . . ?
C24 C25 C26 120.8(2) . . ?
C27 C26 C25 120.0(2) . . ?
C26 C27 C32 120.9(2) . . ?
C29 C28 C32 122.10(19) . . ?
C28 C29 C30 118.08(19) . . ?
C28 C29 C35 119.91(19) . . ?
C30 C29 C35 121.97(19) . . ?
C23 C30 O3 118.59(18) . . ?
C23 C30 C29 122.16(19) . . ?
O3 C30 C29 119.20(18) . . ?
C24 C31 C32 118.37(19) . . ?
C24 C31 C23 122.69(19) . . ?
C32 C31 C23 118.94(19) . . ?
C28 C32 C27 121.8(2) . . ?
C28 C32 C31 119.06(19) . . ?
C27 C32 C31 119.1(2) . . ?
O4 C33 O3 113.17(18) . . ?
C36 C35 C39 116.5(2) . . ?
C36 C35 C29 122.97(19) . . ?
C39 C35 C29 120.44(19) . . ?
C37 C36 C35 119.2(2) . . ?
N3 C37 C36 124.8(2) . . ?
N3 C38 C39 122.7(2) . . ?
N3 C38 C40 116.2(2) . . ?
C39 C38 C40 121.1(2) . . ?
C38 C39 C35 120.4(2) . . ?
N4 C40 C41 122.4(2) . . ?
N4 C40 C38 116.2(2) . . ?
C41 C40 C38 121.3(2) . . ?
C40 C41 C42 119.1(3) . . ?
C43 C42 C41 118.9(3) . . ?
C42 C43 C44 118.6(2) . . ?
N4 C44 C43 123.9(3) . . ?
C8 O1 C11 115.05(17) . . ?
C11 O2 C12 112.7(2) . . ?
C30 O3 C33 113.81(16) . . ?
C33 O4 C34 113.30(18) . . ?
C15 N1 C16 116.6(2) . . ?
C22 N2 C18 116.8(2) . . ?
C37 N3 C38 116.40(19) . . ?
C44 N4 C40 117.0(2) . . ?

loop_
_geom_bond_atom_site_label_1
_geom_bond_atom_site_label_2
_geom_bond_distance
_geom_bond_site_symmetry_2
_geom_bond_publ_flag
C1 C8 1.365(3) . ?
C1 C9 1.426(3) . ?
C1 C23 1.490(3) . ?
C2 C3 1.355(3) . ?
C2 C9 1.415(3) . ?
C3 C4 1.404(3) . ?
C4 C5 1.360(3) . ?
C5 C10 1.411(3) . ?
C6 C7 1.362(3) . ?
C6 C10 1.409(3) . ?
C7 C8 1.426(3) . ?
C7 C13 1.488(3) . ?
C8 O1 1.389(2) . ?
C9 C10 1.417(3) . ?
C11 O2 1.379(3) . ?
C11 O1 1.427(3) . ?
C12 O2 1.431(3) . ?
C13 C17 1.386(3) . ?
C13 C14 1.394(3) . ?
C14 C15 1.379(3) . ?
C15 N1 1.334(3) . ?
C16 N1 1.342(3) . ?
C16 C17 1.391(3) . ?
C16 C18 1.484(3) . ?
C18 N2 1.335(3) . ?
C18 C19 1.387(3) . ?
C19 C20 1.375(3) . ?
C20 C21 1.369(4) . ?
C21 C22 1.370(4) . ?
C22 N2 1.334(3) . ?
C23 C30 1.363(3) . ?
C23 C31 1.432(3) . ?
C24 C25 1.364(3) . ?
C24 C31 1.406(3) . ?
C25 C26 1.398(3) . ?
C26 C27 1.355(3) . ?
C27 C32 1.412(3) . ?
C28 C29 1.372(3) . ?
C28 C32 1.410(3) . ?
C29 C30 1.424(3) . ?
C29 C35 1.483(3) . ?
C30 O3 1.389(2) . ?
C31 C32 1.419(3) . ?
C33 O4 1.377(3) . ?
C33 O3 1.425(2) . ?
C34 O4 1.423(3) . ?
C35 C36 1.390(3) . ?
C35 C39 1.392(3) . ?
C36 C37 1.370(3) . ?
C37 N3 1.331(3) . ?
C38 N3 1.343(3) . ?
C38 C39 1.382(3) . ?
C38 C40 1.489(3) . ?
C40 N4 1.341(3) . ?
C40 C41 1.377(3) . ?
C41 C42 1.386(3) . ?
C42 C43 1.363(4) . ?
C43 C44 1.370(3) . ?
C44 N4 1.339(3) . ?

loop_
_cod_related_entry_id
_cod_related_entry_database
_cod_related_entry_code
1 ChemSpider 30653239
